data_7129376
loop_
_publ_author_name
'Budy, Hendrik'
'Prey, Sven E.'
'Buch, Christoph D.'
'Bolte, Michael'
'Lerner, Hans-Wolfram'
'Wagner, Matthias'

_publ_section_title
;
 Nucleophilic borylation of fluorobenzenes with reduced arylboranes
;
_journal_name_full 'Chemical Communications'
_journal_paper_doi 10.1039/D1CC06225E
_journal_year 2021
_chemical_formula_moiety 'C16 H32 Li O8, C20 H17 B2 F2'
_chemical_formula_sum 'C36 H49 B2 F2 Li O8'
_chemical_formula_weight 676.31
_space_group_crystal_system monoclinic
_space_group_IT_number 13
_space_group_name_Hall '-P 2yc'
_space_group_name_H-M_alt 'P 1 2/c 1'
_atom_sites_solution_hydrogens geom
_atom_sites_solution_primary direct
_audit_creation_method SHELXL-2018/3
_audit_update_record
;
2021-11-02 deposited with the CCDC.	2021-11-29 downloaded from the CCDC.
;
_cell_angle_alpha 90
_cell_angle_beta 99.601(3)
_cell_angle_gamma 90
_cell_formula_units_Z 4
_cell_length_a 14.7855(6)
_cell_length_b 11.3455(3)
_cell_length_c 21.3068(8)
_cell_measurement_reflns_used 47433
_cell_measurement_temperature 173(2)
_cell_measurement_theta_max 26.07
_cell_measurement_theta_min 3.32
_cell_volume 3524.1(2)
_computing_cell_refinement 'X-Area (Stoe & Cie, 2001)'
_computing_data_collection 'X-Area (Stoe & Cie, 2001)'
_computing_data_reduction 'X-Area (Stoe & Cie, 2001)'
_computing_molecular_graphics 'XP in SHELXTL-Plus (Sheldrick, 2008)'
_computing_publication_material SHELXL
_computing_structure_refinement 'SHELXL (Sheldrick, 2008)'
_computing_structure_solution 'SHELXS (Sheldrick, 2008)'
_diffrn_ambient_temperature 173(2)
_diffrn_measured_fraction_theta_full 0.997
_diffrn_measured_fraction_theta_max 0.979
_diffrn_measurement_device_type 'STOE IPDS II two-circle-diffractometer'
_diffrn_measurement_method \w
_diffrn_radiation_type MoK\a
_diffrn_radiation_wavelength 0.71073
_diffrn_reflns_av_R_equivalents 0.0394
_diffrn_reflns_av_unetI/netI 0.0187
_diffrn_reflns_Laue_measured_fraction_full 0.997
_diffrn_reflns_Laue_measured_fraction_max 0.979
_diffrn_reflns_limit_h_max 17
_diffrn_reflns_limit_h_min -17
_diffrn_reflns_limit_k_max 13
_diffrn_reflns_limit_k_min -13
_diffrn_reflns_limit_l_max 25
_diffrn_reflns_limit_l_min -25
_diffrn_reflns_number 47433
_diffrn_reflns_point_group_measured_fraction_full 0.997
_diffrn_reflns_point_group_measured_fraction_max 0.979
_diffrn_reflns_theta_full 25.000
_diffrn_reflns_theta_max 25.764
_diffrn_reflns_theta_min 3.322
_diffrn_source 'Genix 3D I\mS microfocus X-ray source'
_exptl_absorpt_coefficient_mu 0.093
_exptl_absorpt_correction_T_max 1.000
_exptl_absorpt_correction_T_min 0.194
_exptl_absorpt_correction_type multi-scan
_exptl_absorpt_process_details 'X-Area (Stoe & Cie, 2001)'
_exptl_crystal_colour colourless
_exptl_crystal_density_diffrn 1.275
_exptl_crystal_description plate
_exptl_crystal_F_000 1440
_exptl_crystal_size_max 0.190
_exptl_crystal_size_mid 0.180
_exptl_crystal_size_min 0.080
_refine_diff_density_max 0.248
_refine_diff_density_min -0.191
_refine_diff_density_rms 0.033
_refine_ls_extinction_method none
_refine_ls_goodness_of_fit_ref 1.046
_refine_ls_hydrogen_treatment constr
_refine_ls_matrix_type full
_refine_ls_number_parameters 445
_refine_ls_number_reflns 6607
_refine_ls_number_restraints 0
_refine_ls_restrained_S_all 1.046
_refine_ls_R_factor_all 0.0489
_refine_ls_R_factor_gt 0.0386
_refine_ls_shift/su_max 0.001
_refine_ls_shift/su_mean 0.000
_refine_ls_structure_factor_coef Fsqd
_refine_ls_weighting_details 'w=1/[\s^2^(Fo^2^)+(0.0448P)^2^+1.4223P] where P=(Fo^2^+2Fc^2^)/3'
_refine_ls_weighting_scheme calc
_refine_ls_wR_factor_gt 0.0951
_refine_ls_wR_factor_ref 0.1027
_reflns_Friedel_coverage 0.000
_reflns_number_gt 5587
_reflns_number_total 6607
_reflns_threshold_expression 'I > 2\s(I)'
_cod_data_source_file d1cc06225e2.cif
_cod_data_source_block wa3133
_cod_original_sg_symbol_H-M 'P 2/c'
_cod_database_code 7129376
_shelx_shelxl_version_number 2018/3
_shelx_space_group_comment
; 
The symmetry employed for this shelxl refinement is uniquely defined 
by the following loop, which should always be used as a source of 
symmetry information in preference to the above space-group names. 
They are only intended as comments. 
;
_shelx_estimated_absorpt_t_min 0.982
_shelx_estimated_absorpt_t_max 0.993

loop_
_space_group_symop_operation_xyz
'x, y, z'
'x, -y, z+1/2'
'-x, -y, -z'
'-x, y, -z-1/2'

loop_
_atom_site_label
_atom_site_type_symbol
_atom_site_fract_x
_atom_site_fract_y
_atom_site_fract_z
_atom_site_U_iso_or_equiv
_atom_site_adp_type
_atom_site_occupancy
_atom_site_site_symmetry_order
_atom_site_calc_flag
_atom_site_refinement_flags_posn
_atom_site_refinement_flags_adp
_atom_site_refinement_flags_occupancy
_atom_site_disorder_assembly
_atom_site_disorder_group
B1 B 0.16739(10) 0.73751(13) 0.55764(7) 0.0252(3) Uani 1 1 d . . . . .
B2 B 0.35802(11) 0.73472(15) 0.52056(7) 0.0284(3) Uani 1 1 d . . . . .
F1 F 0.40502(6) 0.72863(9) 0.75669(4) 0.0468(2) Uani 1 1 d . . . . .
F2 F 0.09727(8) 0.74195(13) 0.78215(5) 0.0702(4) Uani 1 1 d . . . . .
C1 C 0.21007(9) 0.62013(12) 0.52895(6) 0.0244(3) Uani 1 1 d . . . . .
C2 C 0.30036(9) 0.61923(12) 0.51434(6) 0.0263(3) Uani 1 1 d . . . . .
C3 C 0.33474(10) 0.51575(13) 0.49013(7) 0.0330(3) Uani 1 1 d . . . . .
H3 H 0.395697 0.515524 0.481422 0.040 Uiso 1 1 calc R U . . .
C4 C 0.28246(12) 0.41482(13) 0.47873(7) 0.0401(4) Uani 1 1 d . . . . .
H4 H 0.306428 0.346691 0.461429 0.048 Uiso 1 1 calc R U . . .
C5 C 0.19446(12) 0.41468(13) 0.49295(7) 0.0393(4) Uani 1 1 d . . . . .
H5 H 0.157630 0.345850 0.485570 0.047 Uiso 1 1 calc R U . . .
C6 C 0.15984(10) 0.51481(12) 0.51798(6) 0.0307(3) Uani 1 1 d . . . . .
H6 H 0.099691 0.512033 0.528107 0.037 Uiso 1 1 calc R U . . .
C7 C 0.05543(10) 0.74125(14) 0.53837(7) 0.0327(3) Uani 1 1 d . . . . .
H7A H 0.031899 0.812373 0.556181 0.049 Uiso 1 1 calc R U . . .
H7B H 0.038319 0.742230 0.491908 0.049 Uiso 1 1 calc R U . . .
H7C H 0.029095 0.671367 0.555476 0.049 Uiso 1 1 calc R U . . .
C11 C 0.21420(9) 0.85525(12) 0.53216(6) 0.0241(3) Uani 1 1 d . . . . .
C12 C 0.30482(9) 0.85316(12) 0.51795(6) 0.0253(3) Uani 1 1 d . . . . .
C13 C 0.34367(10) 0.95753(13) 0.49840(6) 0.0321(3) Uani 1 1 d . . . . .
H13 H 0.404589 0.955504 0.489657 0.039 Uiso 1 1 calc R U . . .
C14 C 0.29602(12) 1.06256(13) 0.49154(7) 0.0405(4) Uani 1 1 d . . . . .
H14 H 0.323417 1.131770 0.478033 0.049 Uiso 1 1 calc R U . . .
C15 C 0.20751(13) 1.06507(13) 0.50475(7) 0.0412(4) Uani 1 1 d . . . . .
H15 H 0.173561 1.136526 0.500093 0.049 Uiso 1 1 calc R U . . .
C16 C 0.16810(11) 0.96375(12) 0.52475(6) 0.0318(3) Uani 1 1 d . . . . .
H16 H 0.107403 0.968012 0.533798 0.038 Uiso 1 1 calc R U . . .
C17 C 0.46618(11) 0.73152(16) 0.52683(9) 0.0466(4) Uani 1 1 d . . . . .
H17A H 0.483000 0.716246 0.484990 0.070 Uiso 0.60(2) 1 calc R U P . .
H17B H 0.490851 0.668797 0.556427 0.070 Uiso 0.60(2) 1 calc R U P . .
H17C H 0.491667 0.807525 0.542948 0.070 Uiso 0.60(2) 1 calc R U P . .
H17D H 0.494012 0.745466 0.571253 0.070 Uiso 0.40(2) 1 calc R U P . .
H17E H 0.486161 0.792915 0.499816 0.070 Uiso 0.40(2) 1 calc R U P . .
H17F H 0.485345 0.654187 0.513295 0.070 Uiso 0.40(2) 1 calc R U P . .
C21 C 0.19760(9) 0.73473(11) 0.63648(6) 0.0251(3) Uani 1 1 d . . . . .
C22 C 0.28972(10) 0.73097(12) 0.66548(7) 0.0288(3) Uani 1 1 d . . . . .
H22 H 0.336288 0.727759 0.639720 0.035 Uiso 1 1 calc R U . . .
C23 C 0.31390(10) 0.73185(12) 0.73056(7) 0.0322(3) Uani 1 1 d . . . . .
C24 C 0.25193(12) 0.73558(14) 0.77185(7) 0.0394(4) Uani 1 1 d . . . . .
H24 H 0.270118 0.736213 0.816765 0.047 Uiso 1 1 calc R U . . .
C25 C 0.16175(12) 0.73830(15) 0.74321(7) 0.0407(4) Uani 1 1 d . . . . .
C26 C 0.13339(10) 0.73803(13) 0.67810(7) 0.0335(3) Uani 1 1 d . . . . .
H26 H 0.069720 0.740086 0.661287 0.040 Uiso 1 1 calc R U . . .
Li1 Li 1.000000 0.2448(3) 0.750000 0.0333(7) Uani 1 2 d S T P . .
O31 O 0.95788(8) 0.39477(10) 0.81038(5) 0.0412(3) Uani 1 1 d . . . . .
O32 O 0.89868(8) 0.16630(11) 0.80893(5) 0.0430(3) Uani 1 1 d . . . . .
O33 O 1.07465(8) 0.08893(10) 0.81703(5) 0.0423(3) Uani 1 1 d . . . . .
O34 O 1.13559(7) 0.31977(10) 0.81832(4) 0.0356(2) Uani 1 1 d . . . . .
C31 C 0.87499(11) 0.3630(2) 0.83155(8) 0.0531(5) Uani 1 1 d . . . . .
H31A H 0.823536 0.366982 0.795343 0.064 Uiso 1 1 calc R U . . .
H31B H 0.862399 0.419768 0.864318 0.064 Uiso 1 1 calc R U . . .
C32 C 0.88096(11) 0.24200(19) 0.85865(7) 0.0509(5) Uani 1 1 d . . . . .
H32A H 0.931171 0.236927 0.895623 0.061 Uiso 1 1 calc R U . . .
H32B H 0.822648 0.220082 0.872652 0.061 Uiso 1 1 calc R U . . .
C33 C 0.92296(13) 0.04854(17) 0.82839(8) 0.0525(5) Uani 1 1 d . . . . .
H33A H 0.913592 -0.003837 0.790698 0.063 Uiso 1 1 calc R U . . .
H33B H 0.882480 0.020921 0.857988 0.063 Uiso 1 1 calc R U . . .
C34 C 1.02132(12) 0.04118(17) 0.86071(8) 0.0499(5) Uani 1 1 d . . . . .
H34A H 1.030629 0.087185 0.900751 0.060 Uiso 1 1 calc R U . . .
H34B H 1.038839 -0.041753 0.870797 0.060 Uiso 1 1 calc R U . . .
C35 C 1.16524(10) 0.12121(15) 0.84544(7) 0.0388(4) Uani 1 1 d . . . . .
H35A H 1.206458 0.115282 0.813423 0.047 Uiso 1 1 calc R U . . .
H35B H 1.187784 0.066054 0.880586 0.047 Uiso 1 1 calc R U . . .
C36 C 1.16737(10) 0.24409(14) 0.87070(7) 0.0353(3) Uani 1 1 d . . . . .
H36A H 1.127244 0.250826 0.903370 0.042 Uiso 1 1 calc R U . . .
H36B H 1.230620 0.265799 0.890358 0.042 Uiso 1 1 calc R U . . .
C37 C 1.11607(12) 0.43696(15) 0.83629(8) 0.0429(4) Uani 1 1 d . . . . .
H37A H 1.115149 0.490111 0.799335 0.051 Uiso 1 1 calc R U . . .
H37B H 1.165269 0.464065 0.870569 0.051 Uiso 1 1 calc R U . . .
C38 C 1.02538(12) 0.44385(15) 0.85909(8) 0.0442(4) Uani 1 1 d . . . . .
H38A H 1.027797 0.398873 0.899149 0.053 Uiso 1 1 calc R U . . .
H38B H 1.010190 0.526883 0.867147 0.053 Uiso 1 1 calc R U . . .
Li2 Li 0.500000 0.2241(3) 0.750000 0.0310(7) Uani 1 2 d S T P . .
O41 O 0.37240(7) 0.34505(9) 0.70916(5) 0.0364(2) Uani 1 1 d . . . . .
O42 O 0.46260(7) 0.34478(10) 0.83479(5) 0.0394(3) Uani 1 1 d . . . . .
C41 C 0.35959(11) 0.43935(14) 0.75051(8) 0.0415(4) Uani 1 1 d . . . . .
H41A H 0.297271 0.472927 0.738688 0.050 Uiso 1 1 calc R U . . .
H41B H 0.405002 0.502483 0.747794 0.050 Uiso 1 1 calc R U . . .
C42 C 0.37205(11) 0.39017(15) 0.81618(8) 0.0425(4) Uani 1 1 d . . . . .
H42A H 0.360584 0.452715 0.846286 0.051 Uiso 1 1 calc R U . . .
H42B H 0.326901 0.326339 0.818004 0.051 Uiso 1 1 calc R U . . .
C43 C 0.52864(11) 0.43167(16) 0.85865(8) 0.0461(4) Uani 1 1 d . . . . .
H43A H 0.524373 0.450771 0.903397 0.055 Uiso 1 1 calc R U . . .
H43B H 0.517920 0.504684 0.833040 0.055 Uiso 1 1 calc R U . . .
C44 C 0.62138(11) 0.38188(16) 0.85442(8) 0.0441(4) Uani 1 1 d . . . . .
H44A H 0.668803 0.442304 0.868315 0.053 Uiso 1 1 calc R U . . .
H44B H 0.633602 0.313618 0.883547 0.053 Uiso 1 1 calc R U . . .
O51 O 0.44169(7) 0.10868(9) 0.66532(5) 0.0316(2) Uani 1 1 d . . . . .
O52 O 0.62354(7) 0.10690(9) 0.72091(5) 0.0316(2) Uani 1 1 d . . . . .
C51 C 0.51162(10) 0.06979(14) 0.63154(7) 0.0347(3) Uani 1 1 d . . . . .
H51A H 0.533482 0.137325 0.608737 0.042 Uiso 1 1 calc R U . . .
H51B H 0.485925 0.010228 0.599517 0.042 Uiso 1 1 calc R U . . .
C52 C 0.59080(10) 0.01725(14) 0.67582(7) 0.0351(3) Uani 1 1 d . . . . .
H52A H 0.570651 -0.052643 0.697648 0.042 Uiso 1 1 calc R U . . .
H52B H 0.639740 -0.007157 0.652005 0.042 Uiso 1 1 calc R U . . .
C53 C 0.67760(9) 0.06347(14) 0.77783(7) 0.0331(3) Uani 1 1 d . . . . .
H53A H 0.716950 0.127804 0.798522 0.040 Uiso 1 1 calc R U . . .
H53B H 0.718176 -0.000106 0.766961 0.040 Uiso 1 1 calc R U . . .
C54 C 0.61959(10) 0.01667(14) 0.82360(7) 0.0343(3) Uani 1 1 d . . . . .
H54A H 0.584625 -0.053233 0.805371 0.041 Uiso 1 1 calc R U . . .
H54B H 0.658679 -0.006684 0.864026 0.041 Uiso 1 1 calc R U . . .

loop_
_atom_site_aniso_label
_atom_site_aniso_U_11
_atom_site_aniso_U_22
_atom_site_aniso_U_33
_atom_site_aniso_U_23
_atom_site_aniso_U_13
_atom_site_aniso_U_12
B1 0.0271(7) 0.0260(8) 0.0222(7) 0.0009(6) 0.0036(6) 0.0003(6)
B2 0.0307(8) 0.0346(9) 0.0205(7) 0.0020(6) 0.0055(6) 0.0011(7)
F1 0.0424(5) 0.0508(6) 0.0408(5) -0.0003(4) -0.0114(4) -0.0003(4)
F2 0.0610(7) 0.1195(11) 0.0363(6) -0.0004(6) 0.0264(5) 0.0006(7)
C1 0.0317(7) 0.0239(7) 0.0164(6) 0.0039(5) 0.0003(5) 0.0003(5)
C2 0.0324(7) 0.0257(7) 0.0198(6) 0.0032(5) 0.0018(5) 0.0056(6)
C3 0.0397(8) 0.0321(8) 0.0264(7) 0.0026(6) 0.0033(6) 0.0116(6)
C4 0.0603(10) 0.0252(8) 0.0326(8) -0.0012(6) 0.0010(7) 0.0123(7)
C5 0.0581(10) 0.0216(7) 0.0345(8) 0.0030(6) -0.0029(7) -0.0040(7)
C6 0.0393(8) 0.0270(7) 0.0247(7) 0.0056(6) 0.0015(6) -0.0040(6)
C7 0.0299(7) 0.0397(8) 0.0280(7) 0.0014(6) 0.0033(6) 0.0012(6)
C11 0.0317(7) 0.0239(7) 0.0158(6) -0.0017(5) 0.0014(5) 0.0011(5)
C12 0.0313(7) 0.0259(7) 0.0180(6) -0.0016(5) 0.0019(5) -0.0035(5)
C13 0.0412(8) 0.0325(8) 0.0226(7) -0.0025(6) 0.0051(6) -0.0100(6)
C14 0.0643(11) 0.0247(7) 0.0332(8) 0.0015(6) 0.0099(7) -0.0101(7)
C15 0.0673(11) 0.0219(7) 0.0340(8) 0.0003(6) 0.0072(8) 0.0081(7)
C16 0.0434(8) 0.0276(7) 0.0247(7) -0.0018(6) 0.0067(6) 0.0060(6)
C17 0.0323(8) 0.0472(10) 0.0616(11) 0.0069(8) 0.0112(8) 0.0013(7)
C21 0.0324(7) 0.0186(6) 0.0247(7) 0.0009(5) 0.0054(5) -0.0012(5)
C22 0.0334(7) 0.0263(7) 0.0267(7) 0.0010(5) 0.0050(6) -0.0005(6)
C23 0.0370(8) 0.0249(7) 0.0316(7) 0.0007(6) -0.0035(6) -0.0013(6)
C24 0.0578(10) 0.0378(9) 0.0214(7) 0.0005(6) 0.0029(7) -0.0007(7)
C25 0.0486(9) 0.0480(10) 0.0291(8) 0.0009(7) 0.0171(7) 0.0002(7)
C26 0.0343(8) 0.0381(8) 0.0291(7) -0.0001(6) 0.0084(6) -0.0005(6)
Li1 0.0352(18) 0.0391(19) 0.0266(17) 0.000 0.0080(14) 0.000
O31 0.0468(6) 0.0501(7) 0.0247(5) -0.0071(5) 0.0005(4) 0.0063(5)
O32 0.0449(6) 0.0629(8) 0.0206(5) 0.0006(5) 0.0035(4) -0.0133(6)
O33 0.0509(7) 0.0492(7) 0.0254(5) 0.0023(5) 0.0026(5) -0.0120(5)
O34 0.0450(6) 0.0406(6) 0.0201(5) -0.0002(4) 0.0026(4) -0.0024(5)
C31 0.0325(8) 0.0945(15) 0.0307(8) -0.0191(9) 0.0006(7) 0.0202(9)
C32 0.0331(8) 0.0982(16) 0.0221(7) -0.0083(9) 0.0070(6) -0.0155(9)
C33 0.0607(11) 0.0618(12) 0.0315(8) 0.0156(8) -0.0026(8) -0.0295(9)
C34 0.0604(11) 0.0547(11) 0.0321(8) 0.0157(8) 0.0009(8) -0.0182(9)
C35 0.0357(8) 0.0536(10) 0.0275(7) 0.0068(7) 0.0062(6) 0.0115(7)
C36 0.0299(7) 0.0544(10) 0.0202(7) 0.0039(6) -0.0003(6) -0.0054(7)
C37 0.0568(10) 0.0389(9) 0.0312(8) -0.0066(7) 0.0022(7) -0.0121(8)
C38 0.0587(10) 0.0402(9) 0.0305(8) -0.0123(7) -0.0014(7) 0.0018(8)
Li2 0.0337(17) 0.0285(17) 0.0302(17) 0.000 0.0038(14) 0.000
O41 0.0463(6) 0.0279(5) 0.0337(6) 0.0022(4) 0.0029(5) -0.0004(4)
O42 0.0386(6) 0.0364(6) 0.0399(6) -0.0055(5) -0.0029(5) -0.0013(5)
C41 0.0338(8) 0.0310(8) 0.0572(10) -0.0056(7) -0.0001(7) 0.0044(6)
C42 0.0367(8) 0.0440(9) 0.0494(10) -0.0119(8) 0.0147(7) 0.0004(7)
C43 0.0448(9) 0.0469(10) 0.0446(9) -0.0202(8) 0.0016(7) -0.0052(8)
C44 0.0429(9) 0.0484(10) 0.0372(8) -0.0157(7) -0.0048(7) -0.0006(7)
O51 0.0320(5) 0.0308(5) 0.0333(5) -0.0015(4) 0.0087(4) -0.0040(4)
O52 0.0368(5) 0.0291(5) 0.0273(5) -0.0015(4) 0.0006(4) -0.0038(4)
C51 0.0385(8) 0.0413(9) 0.0253(7) -0.0058(6) 0.0083(6) -0.0027(7)
C52 0.0362(8) 0.0365(8) 0.0330(8) -0.0085(6) 0.0072(6) -0.0002(6)
C53 0.0252(7) 0.0379(8) 0.0347(8) 0.0001(6) 0.0010(6) 0.0035(6)
C54 0.0339(8) 0.0362(8) 0.0318(7) 0.0051(6) 0.0025(6) 0.0097(6)

loop_
_atom_type_symbol
_atom_type_description
_atom_type_scat_dispersion_real
_atom_type_scat_dispersion_imag
_atom_type_scat_source
C C 0.0033 0.0016 'International Tables Vol C Tables 4.2.6.8 and 6.1.1.4'
H H 0.0000 0.0000 'International Tables Vol C Tables 4.2.6.8 and 6.1.1.4'
B B 0.0013 0.0007 'International Tables Vol C Tables 4.2.6.8 and 6.1.1.4'
F F 0.0171 0.0103 'International Tables Vol C Tables 4.2.6.8 and 6.1.1.4'
Li Li -0.0003 0.0001 'International Tables Vol C Tables 4.2.6.8 and 6.1.1.4'
O O 0.0106 0.0060 'International Tables Vol C Tables 4.2.6.8 and 6.1.1.4'

loop_
_geom_angle_atom_site_label_1
_geom_angle_atom_site_label_2
_geom_angle_atom_site_label_3
_geom_angle
_geom_angle_site_symmetry_1
_geom_angle_site_symmetry_3
_geom_angle_publ_flag
C1 B1 C11 109.23(11) . . ?
C1 B1 C7 111.36(11) . . ?
C11 B1 C7 111.16(11) . . ?
C1 B1 C21 107.85(10) . . ?
C11 B1 C21 107.02(10) . . ?
C7 B1 C21 110.08(11) . . ?
C12 B2 C2 117.27(12) . . ?
C12 B2 C17 121.42(13) . . ?
C2 B2 C17 121.27(13) . . ?
C6 C1 C2 116.57(12) . . ?
C6 C1 B1 121.89(12) . . ?
C2 C1 B1 121.54(12) . . ?
C3 C2 C1 119.68(13) . . ?
C3 C2 B2 120.40(13) . . ?
C1 C2 B2 119.78(12) . . ?
C4 C3 C2 121.97(14) . . ?
C4 C3 H3 119.0 . . ?
C2 C3 H3 119.0 . . ?
C3 C4 C5 118.79(14) . . ?
C3 C4 H4 120.6 . . ?
C5 C4 H4 120.6 . . ?
C4 C5 C6 120.22(14) . . ?
C4 C5 H5 119.9 . . ?
C6 C5 H5 119.9 . . ?
C5 C6 C1 122.75(14) . . ?
C5 C6 H6 118.6 . . ?
C1 C6 H6 118.6 . . ?
B1 C7 H7A 109.5 . . ?
B1 C7 H7B 109.5 . . ?
H7A C7 H7B 109.5 . . ?
B1 C7 H7C 109.5 . . ?
H7A C7 H7C 109.5 . . ?
H7B C7 H7C 109.5 . . ?
C16 C11 C12 116.61(12) . . ?
C16 C11 B1 121.90(12) . . ?
C12 C11 B1 121.47(11) . . ?
C13 C12 C11 119.60(13) . . ?
C13 C12 B2 120.57(13) . . ?
C11 C12 B2 119.75(12) . . ?
C14 C13 C12 122.07(14) . . ?
C14 C13 H13 119.0 . . ?
C12 C13 H13 119.0 . . ?
C13 C14 C15 118.67(14) . . ?
C13 C14 H14 120.7 . . ?
C15 C14 H14 120.7 . . ?
C14 C15 C16 120.34(14) . . ?
C14 C15 H15 119.8 . . ?
C16 C15 H15 119.8 . . ?
C15 C16 C11 122.70(14) . . ?
C15 C16 H16 118.6 . . ?
C11 C16 H16 118.6 . . ?
B2 C17 H17A 109.5 . . ?
B2 C17 H17B 109.5 . . ?
H17A C17 H17B 109.5 . . ?
B2 C17 H17C 109.5 . . ?
H17A C17 H17C 109.5 . . ?
H17B C17 H17C 109.5 . . ?
B2 C17 H17D 109.5 . . ?
H17A C17 H17D 141.1 . . ?
H17B C17 H17D 56.3 . . ?
H17C C17 H17D 56.3 . . ?
B2 C17 H17E 109.5 . . ?
H17A C17 H17E 56.3 . . ?
H17B C17 H17E 141.1 . . ?
H17C C17 H17E 56.3 . . ?
H17D C17 H17E 109.5 . . ?
B2 C17 H17F 109.5 . . ?
H17A C17 H17F 56.3 . . ?
H17B C17 H17F 56.3 . . ?
H17C C17 H17F 141.1 . . ?
H17D C17 H17F 109.5 . . ?
H17E C17 H17F 109.5 . . ?
C22 C21 C26 115.66(13) . . ?
C22 C21 B1 121.58(12) . . ?
C26 C21 B1 122.75(12) . . ?
C23 C22 C21 121.06(13) . . ?
C23 C22 H22 119.5 . . ?
C21 C22 H22 119.5 . . ?
F1 C23 C24 117.18(13) . . ?
F1 C23 C22 118.88(14) . . ?
C24 C23 C22 123.94(14) . . ?
C25 C24 C23 114.78(14) . . ?
C25 C24 H24 122.6 . . ?
C23 C24 H24 122.6 . . ?
F2 C25 C24 117.15(14) . . ?
F2 C25 C26 119.00(15) . . ?
C24 C25 C26 123.84(14) . . ?
C25 C26 C21 120.72(14) . . ?
C25 C26 H26 119.6 . . ?
C21 C26 H26 119.6 . . ?
O31 Li1 O31 83.57(14) 4_757 . ?
O31 Li1 O32 149.84(13) 4_757 . ?
O31 Li1 O32 73.49(5) . . ?
O31 Li1 O32 73.49(5) 4_757 4_757 ?
O31 Li1 O32 149.84(13) . 4_757 ?
O32 Li1 O32 134.19(18) . 4_757 ?
O31 Li1 O33 110.65(4) 4_757 4_757 ?
O31 Li1 O33 137.48(4) . 4_757 ?
O32 Li1 O33 76.32(9) . 4_757 ?
O32 Li1 O33 70.59(8) 4_757 4_757 ?
O31 Li1 O33 137.48(4) 4_757 . ?
O31 Li1 O33 110.65(4) . . ?
O32 Li1 O33 70.59(8) . . ?
O32 Li1 O33 76.32(9) 4_757 . ?
O33 Li1 O33 86.12(13) 4_757 . ?
O31 Li1 O34 71.12(8) 4_757 4_757 ?
O31 Li1 O34 78.53(9) . 4_757 ?
O32 Li1 O34 85.10(4) . 4_757 ?
O32 Li1 O34 110.98(3) 4_757 4_757 ?
O33 Li1 O34 69.65(4) 4_757 4_757 ?
O33 Li1 O34 149.28(12) . 4_757 ?
O31 Li1 O34 78.53(9) 4_757 . ?
O31 Li1 O34 71.12(8) . . ?
O32 Li1 O34 110.98(3) . . ?
O32 Li1 O34 85.10(4) 4_757 . ?
O33 Li1 O34 149.28(12) 4_757 . ?
O33 Li1 O34 69.65(4) . . ?
O34 Li1 O34 138.98(17) 4_757 . ?
C31 O31 C38 113.80(12) . . ?
C31 O31 Li1 108.72(11) . . ?
C38 O31 Li1 118.52(9) . . ?
C32 O32 C33 114.70(13) . . ?
C32 O32 Li1 113.10(12) . . ?
C33 O32 Li1 111.58(13) . . ?
C35 O33 C34 113.87(12) . . ?
C35 O33 Li1 111.54(10) . . ?
C34 O33 Li1 114.58(10) . . ?
C36 O34 C37 113.99(11) . . ?
C36 O34 Li1 112.98(11) . . ?
C37 O34 Li1 107.68(12) . . ?
O31 C31 C32 111.03(13) . . ?
O31 C31 H31A 109.4 . . ?
C32 C31 H31A 109.4 . . ?
O31 C31 H31B 109.4 . . ?
C32 C31 H31B 109.4 . . ?
H31A C31 H31B 108.0 . . ?
O32 C32 C31 105.96(13) . . ?
O32 C32 H32A 110.5 . . ?
C31 C32 H32A 110.5 . . ?
O32 C32 H32B 110.5 . . ?
C31 C32 H32B 110.5 . . ?
H32A C32 H32B 108.7 . . ?
O32 C33 C34 111.23(14) . . ?
O32 C33 H33A 109.4 . . ?
C34 C33 H33A 109.4 . . ?
O32 C33 H33B 109.4 . . ?
C34 C33 H33B 109.4 . . ?
H33A C33 H33B 108.0 . . ?
O33 C34 C33 106.16(13) . . ?
O33 C34 H34A 110.5 . . ?
C33 C34 H34A 110.5 . . ?
O33 C34 H34B 110.5 . . ?
C33 C34 H34B 110.5 . . ?
H34A C34 H34B 108.7 . . ?
O33 C35 C36 110.82(12) . . ?
O33 C35 H35A 109.5 . . ?
C36 C35 H35A 109.5 . . ?
O33 C35 H35B 109.5 . . ?
C36 C35 H35B 109.5 . . ?
H35A C35 H35B 108.1 . . ?
O34 C36 C35 107.22(11) . . ?
O34 C36 H36A 110.3 . . ?
C35 C36 H36A 110.3 . . ?
O34 C36 H36B 110.3 . . ?
C35 C36 H36B 110.3 . . ?
H36A C36 H36B 108.5 . . ?
O34 C37 C38 111.52(13) . . ?
O34 C37 H37A 109.3 . . ?
C38 C37 H37A 109.3 . . ?
O34 C37 H37B 109.3 . . ?
C38 C37 H37B 109.3 . . ?
H37A C37 H37B 108.0 . . ?
O31 C38 C37 107.34(12) . . ?
O31 C38 H38A 110.2 . . ?
C37 C38 H38A 110.2 . . ?
O31 C38 H38B 110.2 . . ?
C37 C38 H38B 110.2 . . ?
H38A C38 H38B 108.5 . . ?
O51 Li2 O51 109.84(15) 4_657 . ?
O51 Li2 O41 82.51(4) 4_657 4_657 ?
O51 Li2 O41 142.53(3) . 4_657 ?
O51 Li2 O41 142.54(3) 4_657 . ?
O51 Li2 O41 82.51(4) . . ?
O41 Li2 O41 109.51(14) 4_657 . ?
O51 Li2 O42 144.91(4) 4_657 4_657 ?
O51 Li2 O42 80.58(4) . 4_657 ?
O41 Li2 O42 71.24(8) 4_657 4_657 ?
O41 Li2 O42 70.38(7) . 4_657 ?
O51 Li2 O42 80.58(4) 4_657 . ?
O51 Li2 O42 144.91(4) . . ?
O41 Li2 O42 70.38(7) 4_657 . ?
O41 Li2 O42 71.24(8) . . ?
O42 Li2 O42 110.57(14) 4_657 . ?
O51 Li2 O52 71.56(7) 4_657 4_657 ?
O51 Li2 O52 71.65(7) . 4_657 ?
O41 Li2 O52 144.05(3) 4_657 4_657 ?
O41 Li2 O52 79.88(3) . 4_657 ?
O42 Li2 O52 141.53(3) 4_657 4_657 ?
O42 Li2 O52 80.94(4) . 4_657 ?
O51 Li2 O52 71.65(7) 4_657 . ?
O51 Li2 O52 71.56(7) . . ?
O41 Li2 O52 79.88(3) 4_657 . ?
O41 Li2 O52 144.05(3) . . ?
O42 Li2 O52 80.94(4) 4_657 . ?
O42 Li2 O52 141.53(3) . . ?
O52 Li2 O52 113.39(14) 4_657 . ?
C41 O41 C44 113.76(12) . 4_657 ?
C41 O41 Li2 112.83(10) . . ?
C44 O41 Li2 109.98(9) 4_657 . ?
C43 O42 C42 113.95(13) . . ?
C43 O42 Li2 115.70(10) . . ?
C42 O42 Li2 108.62(9) . . ?
O41 C41 C42 107.01(13) . . ?
O41 C41 H41A 110.3 . . ?
C42 C41 H41A 110.3 . . ?
O41 C41 H41B 110.3 . . ?
C42 C41 H41B 110.3 . . ?
H41A C41 H41B 108.6 . . ?
O42 C42 C41 111.07(13) . . ?
O42 C42 H42A 109.4 . . ?
C41 C42 H42A 109.4 . . ?
O42 C42 H42B 109.4 . . ?
C41 C42 H42B 109.4 . . ?
H42A C42 H42B 108.0 . . ?
O42 C43 C44 107.33(13) . . ?
O42 C43 H43A 110.2 . . ?
C44 C43 H43A 110.2 . . ?
O42 C43 H43B 110.2 . . ?
C44 C43 H43B 110.2 . . ?
H43A C43 H43B 108.5 . . ?
O41 C44 C43 111.69(13) 4_657 . ?
O41 C44 H44A 109.3 4_657 . ?
C43 C44 H44A 109.3 . . ?
O41 C44 H44B 109.3 4_657 . ?
C43 C44 H44B 109.3 . . ?
H44A C44 H44B 107.9 . . ?
C51 O51 C54 113.03(11) . 4_657 ?
C51 O51 Li2 111.54(8) . . ?
C54 O51 Li2 117.13(9) 4_657 . ?
C53 O52 C52 113.94(11) . . ?
C53 O52 Li2 108.18(8) . . ?
C52 O52 Li2 112.21(9) . . ?
O51 C51 C52 111.20(12) . . ?
O51 C51 H51A 109.4 . . ?
C52 C51 H51A 109.4 . . ?
O51 C51 H51B 109.4 . . ?
C52 C51 H51B 109.4 . . ?
H51A C51 H51B 108.0 . . ?
O52 C52 C51 106.37(12) . . ?
O52 C52 H52A 110.5 . . ?
C51 C52 H52A 110.5 . . ?
O52 C52 H52B 110.5 . . ?
C51 C52 H52B 110.5 . . ?
H52A C52 H52B 108.6 . . ?
O52 C53 C54 112.07(11) . . ?
O52 C53 H53A 109.2 . . ?
C54 C53 H53A 109.2 . . ?
O52 C53 H53B 109.2 . . ?
C54 C53 H53B 109.2 . . ?
H53A C53 H53B 107.9 . . ?
O51 C54 C53 107.24(12) 4_657 . ?
O51 C54 H54A 110.3 4_657 . ?
C53 C54 H54A 110.3 . . ?
O51 C54 H54B 110.3 4_657 . ?
C53 C54 H54B 110.3 . . ?
H54A C54 H54B 108.5 . . ?

loop_
_geom_bond_atom_site_label_1
_geom_bond_atom_site_label_2
_geom_bond_distance
_geom_bond_site_symmetry_2
_geom_bond_publ_flag
B1 C1 1.635(2) . ?
B1 C11 1.638(2) . ?
B1 C7 1.638(2) . ?
B1 C21 1.6649(19) . ?
B2 C12 1.553(2) . ?
B2 C2 1.557(2) . ?
B2 C17 1.583(2) . ?
F1 C23 1.3697(17) . ?
F2 C25 1.3649(18) . ?
C1 C6 1.4057(19) . ?
C1 C2 1.4205(19) . ?
C2 C3 1.4108(19) . ?
C3 C4 1.380(2) . ?
C3 H3 0.9500 . ?
C4 C5 1.384(2) . ?
C4 H4 0.9500 . ?
C5 C6 1.388(2) . ?
C5 H5 0.9500 . ?
C6 H6 0.9500 . ?
C7 H7A 0.9800 . ?
C7 H7B 0.9800 . ?
C7 H7C 0.9800 . ?
C11 C16 1.4032(19) . ?
C11 C12 1.4223(19) . ?
C12 C13 1.4090(19) . ?
C13 C14 1.380(2) . ?
C13 H13 0.9500 . ?
C14 C15 1.384(2) . ?
C14 H14 0.9500 . ?
C15 C16 1.388(2) . ?
C15 H15 0.9500 . ?
C16 H16 0.9500 . ?
C17 H17A 0.9800 . ?
C17 H17B 0.9800 . ?
C17 H17C 0.9800 . ?
C17 H17D 0.9800 . ?
C17 H17E 0.9800 . ?
C17 H17F 0.9800 . ?
C21 C22 1.3994(19) . ?
C21 C26 1.4035(19) . ?
C22 C23 1.373(2) . ?
C22 H22 0.9500 . ?
C23 C24 1.373(2) . ?
C24 C25 1.371(2) . ?
C24 H24 0.9500 . ?
C25 C26 1.381(2) . ?
C26 H26 0.9500 . ?
Li1 O31 2.281(3) 4_757 ?
Li1 O31 2.281(3) . ?
Li1 O32 2.2895(18) . ?
Li1 O32 2.2895(18) 4_757 ?
Li1 O33 2.421(3) 4_757 ?
Li1 O33 2.421(3) . ?
Li1 O34 2.4263(16) 4_757 ?
Li1 O34 2.4263(16) . ?
O31 C31 1.421(2) . ?
O31 C38 1.4274(19) . ?
O32 C32 1.422(2) . ?
O32 C33 1.427(2) . ?
O33 C35 1.4227(19) . ?
O33 C34 1.4233(19) . ?
O34 C36 1.4243(18) . ?
O34 C37 1.426(2) . ?
C31 C32 1.486(3) . ?
C31 H31A 0.9900 . ?
C31 H31B 0.9900 . ?
C32 H32A 0.9900 . ?
C32 H32B 0.9900 . ?
C33 C34 1.504(2) . ?
C33 H33A 0.9900 . ?
C33 H33B 0.9900 . ?
C34 H34A 0.9900 . ?
C34 H34B 0.9900 . ?
C35 C36 1.493(2) . ?
C35 H35A 0.9900 . ?
C35 H35B 0.9900 . ?
C36 H36A 0.9900 . ?
C36 H36B 0.9900 . ?
C37 C38 1.502(2) . ?
C37 H37A 0.9900 . ?
C37 H37B 0.9900 . ?
C38 H38A 0.9900 . ?
C38 H38B 0.9900 . ?
Li2 O51 2.279(2) 4_657 ?
Li2 O51 2.279(2) . ?
Li2 O41 2.377(2) 4_657 ?
Li2 O41 2.377(2) . ?
Li2 O42 2.403(2) 4_657 ?
Li2 O42 2.403(2) . ?
Li2 O52 2.422(2) 4_657 ?
Li2 O52 2.422(2) . ?
O41 C41 1.4186(19) . ?
O41 C44 1.4352(19) 4_657 ?
O42 C43 1.4206(19) . ?
O42 C42 1.4275(19) . ?
C41 C42 1.489(2) . ?
C41 H41A 0.9900 . ?
C41 H41B 0.9900 . ?
C42 H42A 0.9900 . ?
C42 H42B 0.9900 . ?
C43 C44 1.500(2) . ?
C43 H43A 0.9900 . ?
C43 H43B 0.9900 . ?
C44 H44A 0.9900 . ?
C44 H44B 0.9900 . ?
O51 C51 1.4248(17) . ?
O51 C54 1.4274(17) 4_657 ?
O52 C53 1.4244(17) . ?
O52 C52 1.4272(17) . ?
C51 C52 1.499(2) . ?
C51 H51A 0.9900 . ?
C51 H51B 0.9900 . ?
C52 H52A 0.9900 . ?
C52 H52B 0.9900 . ?
C53 C54 1.499(2) . ?
C53 H53A 0.9900 . ?
C53 H53B 0.9900 . ?
C54 H54A 0.9900 . ?
C54 H54B 0.9900 . ?

loop_
_geom_torsion_atom_site_label_1
_geom_torsion_atom_site_label_2
_geom_torsion_atom_site_label_3
_geom_torsion_atom_site_label_4
_geom_torsion
_geom_torsion_site_symmetry_1
_geom_torsion_site_symmetry_2
_geom_torsion_site_symmetry_3
_geom_torsion_site_symmetry_4
_geom_torsion_publ_flag
C11 B1 C1 C6 -151.53(12) . . . . ?
C7 B1 C1 C6 -28.38(17) . . . . ?
C21 B1 C1 C6 92.50(14) . . . . ?
C11 B1 C1 C2 29.04(16) . . . . ?
C7 B1 C1 C2 152.19(12) . . . . ?
C21 B1 C1 C2 -86.94(14) . . . . ?
C6 C1 C2 C3 0.03(18) . . . . ?
B1 C1 C2 C3 179.50(12) . . . . ?
C6 C1 C2 B2 175.68(12) . . . . ?
B1 C1 C2 B2 -4.86(18) . . . . ?
C12 B2 C2 C3 153.50(12) . . . . ?
C17 B2 C2 C3 -24.4(2) . . . . ?
C12 B2 C2 C1 -22.11(18) . . . . ?
C17 B2 C2 C1 160.00(14) . . . . ?
C1 C2 C3 C4 1.4(2) . . . . ?
B2 C2 C3 C4 -174.21(13) . . . . ?
C2 C3 C4 C5 -1.6(2) . . . . ?
C3 C4 C5 C6 0.3(2) . . . . ?
C4 C5 C6 C1 1.2(2) . . . . ?
C2 C1 C6 C5 -1.31(19) . . . . ?
B1 C1 C6 C5 179.22(12) . . . . ?
C1 B1 C11 C16 152.16(12) . . . . ?
C7 B1 C11 C16 28.89(17) . . . . ?
C21 B1 C11 C16 -91.34(14) . . . . ?
C1 B1 C11 C12 -29.46(16) . . . . ?
C7 B1 C11 C12 -152.73(12) . . . . ?
C21 B1 C11 C12 87.04(14) . . . . ?
C16 C11 C12 C13 0.80(18) . . . . ?
B1 C11 C12 C13 -177.67(12) . . . . ?
C16 C11 C12 B2 -175.90(12) . . . . ?
B1 C11 C12 B2 5.64(18) . . . . ?
C2 B2 C12 C13 -155.00(12) . . . . ?
C17 B2 C12 C13 22.9(2) . . . . ?
C2 B2 C12 C11 21.67(18) . . . . ?
C17 B2 C12 C11 -160.44(14) . . . . ?
C11 C12 C13 C14 -1.0(2) . . . . ?
B2 C12 C13 C14 175.69(13) . . . . ?
C12 C13 C14 C15 0.4(2) . . . . ?
C13 C14 C15 C16 0.3(2) . . . . ?
C14 C15 C16 C11 -0.5(2) . . . . ?
C12 C11 C16 C15 -0.1(2) . . . . ?
B1 C11 C16 C15 178.35(13) . . . . ?
C1 B1 C21 C22 58.13(16) . . . . ?
C11 B1 C21 C22 -59.29(16) . . . . ?
C7 B1 C21 C22 179.80(12) . . . . ?
C1 B1 C21 C26 -123.00(14) . . . . ?
C11 B1 C21 C26 119.59(14) . . . . ?
C7 B1 C21 C26 -1.33(18) . . . . ?
C26 C21 C22 C23 -0.7(2) . . . . ?
B1 C21 C22 C23 178.26(12) . . . . ?
C21 C22 C23 F1 -179.69(12) . . . . ?
C21 C22 C23 C24 0.4(2) . . . . ?
F1 C23 C24 C25 -179.79(13) . . . . ?
C22 C23 C24 C25 0.1(2) . . . . ?
C23 C24 C25 F2 179.95(14) . . . . ?
C23 C24 C25 C26 -0.3(2) . . . . ?
F2 C25 C26 C21 179.78(14) . . . . ?
C24 C25 C26 C21 0.1(3) . . . . ?
C22 C21 C26 C25 0.5(2) . . . . ?
B1 C21 C26 C25 -178.48(14) . . . . ?
C38 O31 C31 C32 -86.25(17) . . . . ?
Li1 O31 C31 C32 48.22(14) . . . . ?
C33 O32 C32 C31 169.41(13) . . . . ?
Li1 O32 C32 C31 39.89(15) . . . . ?
O31 C31 C32 O32 -59.31(16) . . . . ?
C32 O32 C33 C34 -78.10(18) . . . . ?
Li1 O32 C33 C34 52.17(16) . . . . ?
C35 O33 C34 C33 162.51(15) . . . . ?
Li1 O33 C34 C33 32.42(18) . . . . ?
O32 C33 C34 O33 -55.49(19) . . . . ?
C34 O33 C35 C36 -87.08(16) . . . . ?
Li1 O33 C35 C36 44.50(13) . . . . ?
C37 O34 C36 C35 168.08(12) . . . . ?
Li1 O34 C36 C35 44.73(14) . . . . ?
O33 C35 C36 O34 -59.91(15) . . . . ?
C36 O34 C37 C38 -78.07(16) . . . . ?
Li1 O34 C37 C38 48.11(14) . . . . ?
C31 O31 C38 C37 162.42(14) . . . . ?
Li1 O31 C38 C37 32.70(18) . . . . ?
O34 C37 C38 O31 -54.17(17) . . . . ?
C44 O41 C41 C42 -169.61(12) 4_657 . . . ?
Li2 O41 C41 C42 -43.44(15) . . . . ?
C43 O42 C42 C41 83.28(17) . . . . ?
Li2 O42 C42 C41 -47.29(16) . . . . ?
O41 C41 C42 O42 61.86(16) . . . . ?
C42 O42 C43 C44 -160.61(14) . . . . ?
Li2 O42 C43 C44 -33.63(18) . . . . ?
O42 C43 C44 O41 55.57(19) . . . 4_657 ?
C54 O51 C51 C52 -84.27(15) 4_657 . . . ?
Li2 O51 C51 C52 50.21(16) . . . . ?
C53 O52 C52 C51 160.64(11) . . . . ?
Li2 O52 C52 C51 37.27(14) . . . . ?
O51 C51 C52 O52 -58.35(15) . . . . ?
C52 O52 C53 C54 -80.93(15) . . . . ?
Li2 O52 C53 C54 44.60(15) . . . . ?
O52 C53 C54 O51 -55.21(16) . . . 4_657 ?
